data_1555647
loop_
_publ_author_name
'Ashtekar, Kumar Dilip'
'Ding, Xinliang'
'Toma, Edmond'
'Sheng, Wei'
'Gholami, Hadi'
'Rahn, Christopher'
'Reed, Paul'
'Borhan, Babak'

_publ_section_title
;
 Mechanistically Inspired Route toward Hexahydro-2H-chromenes via
 Consecutive [4 + 2] Cycloadditions.
;
_journal_issue 16
_journal_name_full 'Organic letters'
_journal_page_first 3976
_journal_page_last 3979
_journal_paper_doi 10.1021/acs.orglett.6b01742
_journal_volume 18
_journal_year 2016
_chemical_absolute_configuration ad
_chemical_formula_moiety 'C29 H28 O8, 2(C H2 Cl2)'
_chemical_formula_sum 'C31 H32 Cl4 O8'
_chemical_formula_weight 674.36
_space_group_crystal_system orthorhombic
_space_group_IT_number 19
_space_group_name_Hall 'P 2ac 2ab'
_space_group_name_H-M_alt 'P 21 21 21'
_atom_sites_solution_hydrogens geom
_atom_sites_solution_primary iterative
_audit_creation_date 2015-07-27
_audit_creation_method
;
Olex2 1.2
(compiled 2015.01.26 svn.r3150 for OlexSys, GUI svn.r4998)
;
_cell_angle_alpha 90
_cell_angle_beta 90
_cell_angle_gamma 90
_cell_formula_units_Z 4
_cell_length_a 10.9256(4)
_cell_length_b 14.7077(4)
_cell_length_c 19.6645(8)
_cell_measurement_reflns_used 2937
_cell_measurement_temperature 173(2)
_cell_measurement_theta_max 70.838
_cell_measurement_theta_min 3.753
_cell_volume 3159.90(19)
_computing_cell_refinement 'SAINT v8.34A (Bruker, 2013)'
_computing_data_reduction 'SAINT v8.34A (Bruker, 2013)'
_computing_molecular_graphics 'Olex2 (Dolomanov et al., 2009)'
_computing_publication_material 'Olex2 (Dolomanov et al., 2009)'
_computing_structure_refinement 'XL (Sheldrick, 2008)'
_computing_structure_solution 'olex2.solve (Bourhis et al., 2015)'
_diffrn_ambient_temperature 173.0
_diffrn_detector_area_resol_mean 8
_diffrn_measured_fraction_theta_full 0.976
_diffrn_measured_fraction_theta_max 0.971
_diffrn_measurement_device_type 'Bruker APEX-II CCD'
_diffrn_measurement_method '\f and \w scans'
_diffrn_radiation_monochromator graphite
_diffrn_radiation_type CuK\a
_diffrn_radiation_wavelength 1.54178
_diffrn_reflns_av_R_equivalents 0.0820
_diffrn_reflns_av_unetI/netI 0.0958
_diffrn_reflns_Laue_measured_fraction_full 0.976
_diffrn_reflns_Laue_measured_fraction_max 0.971
_diffrn_reflns_limit_h_max 13
_diffrn_reflns_limit_h_min -12
_diffrn_reflns_limit_k_max 15
_diffrn_reflns_limit_k_min -18
_diffrn_reflns_limit_l_max 23
_diffrn_reflns_limit_l_min -24
_diffrn_reflns_number 15359
_diffrn_reflns_point_group_measured_fraction_full 0.972
_diffrn_reflns_point_group_measured_fraction_max 0.961
_diffrn_reflns_theta_full 67.679
_diffrn_reflns_theta_max 71.999
_diffrn_reflns_theta_min 3.753
_diffrn_source 'sealed tube'
_exptl_absorpt_coefficient_mu 3.823
_exptl_absorpt_correction_T_max 0.7535
_exptl_absorpt_correction_T_min 0.5022
_exptl_absorpt_correction_type multi-scan
_exptl_absorpt_process_details
;
SADABS-2012/1 (Bruker,2012) was used for absorption correction.
wR2(int) was 0.1075 before and 0.0729 after correction.
The Ratio of minimum to maximum transmission is 0.6665.
The \l/2 correction factor is 0.0015.
;
_exptl_crystal_colour colourless
_exptl_crystal_density_diffrn 1.418
_exptl_crystal_description needle
_exptl_crystal_F_000 1400
_exptl_crystal_size_max 0.256
_exptl_crystal_size_mid 0.044
_exptl_crystal_size_min 0.043
_refine_diff_density_max 0.310
_refine_diff_density_min -0.341
_refine_diff_density_rms 0.058
_refine_ls_abs_structure_details
;
 Flack x determined using 1380 quotients [(I+)-(I-)]/[(I+)+(I-)]
 (Parsons, Flack and Wagner, Acta Cryst. B69 (2013) 249-259).
;
_refine_ls_abs_structure_Flack 0.028(18)
_refine_ls_extinction_method none
_refine_ls_goodness_of_fit_ref 1.011
_refine_ls_hydrogen_treatment constr
_refine_ls_matrix_type full
_refine_ls_number_parameters 391
_refine_ls_number_reflns 5984
_refine_ls_number_restraints 0
_refine_ls_restrained_S_all 1.011
_refine_ls_R_factor_all 0.0953
_refine_ls_R_factor_gt 0.0631
_refine_ls_shift/su_max 0.000
_refine_ls_shift/su_mean 0.000
_refine_ls_structure_factor_coef Fsqd
_refine_ls_weighting_details 'w=1/[\s^2^(Fo^2^)+(0.0697P)^2^+0.0996P] where P=(Fo^2^+2Fc^2^)/3'
_refine_ls_weighting_scheme calc
_refine_ls_wR_factor_gt 0.1459
_refine_ls_wR_factor_ref 0.1646
_reflns_Friedel_coverage 0.761
_reflns_Friedel_fraction_full 0.968
_reflns_Friedel_fraction_max 0.947
_reflns_number_gt 4207
_reflns_number_total 5984
_reflns_threshold_expression 'I > 2\s(I)'
_cod_data_source_file ol6b01742_si_002.cif
_cod_data_source_block bb715a
_cod_database_code 1555647
_shelxl_version_number 2014/6
_shelx_space_group_comment
;
The symmetry employed for this shelxl refinement is uniquely defined
by the following loop, which should always be used as a source of
symmetry information in preference to the above space-group names.
They are only intended as comments.
;
_shelx_estimated_absorpt_t_max 0.853
_shelx_estimated_absorpt_t_min 0.441
_olex2_refinement_description
;
1. Fixed Uiso
 At 1.2 times of:
  All C(H) groups, All C(H,H) groups
 At 1.5 times of:
  All C(H,H,H) groups
2.a Ternary CH refined with riding coordinates:
 C3(H3), C4(H4), C5(H5), C8(H8), C16(H16)
2.b Secondary CH2 refined with riding coordinates:
 C17(H17A,H17B), C21(H21A,H21B), C2S(H2SA,H2SB), C1S(H1SA,H1SB)
2.c Aromatic/amide H refined with riding coordinates:
 C7(H7), C10(H10), C11(H11), C12(H12), C13(H13), C19(H19), C25(H25), C26(H26),
 C27(H27), C28(H28)
2.d Idealised Me refined as rotating group:
 C15(H15A,H15B,H15C), C22(H22A,H22B,H22C), C29(H29A,H29B,H29C)
;
_olex2_diffrn_ambient_temperature_device 'Oxford Cryosystems'
_olex2_submission_special_instructions 'No special instructions were received'

loop_
_space_group_symop_operation_xyz
'x, y, z'
'-x+1/2, -y, z+1/2'
'x+1/2, -y+1/2, -z'
'-x, y+1/2, -z+1/2'

loop_
_atom_site_label
_atom_site_type_symbol
_atom_site_fract_x
_atom_site_fract_y
_atom_site_fract_z
_atom_site_U_iso_or_equiv
_atom_site_adp_type
_atom_site_occupancy
_atom_site_site_symmetry_order
_atom_site_calc_flag
_atom_site_refinement_flags_posn
O1 O 0.0947(4) 0.5039(3) 0.5329(3) 0.0506(13) Uani 1 1 d .
O2 O 0.2464(4) 0.5923(3) 0.5678(2) 0.0379(10) Uani 1 1 d .
O3 O 0.4236(5) 0.6601(3) 0.5876(3) 0.0546(14) Uani 1 1 d .
O4 O 0.2652(4) 0.3070(3) 0.64522(19) 0.0303(9) Uani 1 1 d .
O5 O 0.6982(4) 0.5112(3) 0.4977(2) 0.0360(10) Uani 1 1 d .
O6 O -0.0001(4) 0.0975(3) 0.6031(2) 0.0419(11) Uani 1 1 d .
O7 O -0.0395(4) 0.1148(3) 0.7140(2) 0.0402(11) Uani 1 1 d .
O8 O 0.3187(4) 0.1987(3) 0.4167(2) 0.0387(10) Uani 1 1 d .
C1 C 0.2019(6) 0.5161(4) 0.5344(3) 0.0332(13) Uani 1 1 d .
C2 C 0.3729(6) 0.5962(4) 0.5641(4) 0.0355(14) Uani 1 1 d .
C3 C 0.4222(5) 0.5141(4) 0.5274(3) 0.0281(12) Uani 1 1 d .
H3 H 0.4693 0.5341 0.4865 0.034 Uiso 1 1 calc R
C4 C 0.3052(5) 0.4628(4) 0.5045(3) 0.0276(12) Uani 1 1 d .
H4 H 0.2994 0.4667 0.4538 0.033 Uiso 1 1 calc R
C5 C 0.3041(6) 0.3611(4) 0.5249(3) 0.0267(12) Uani 1 1 d .
H5 H 0.3713 0.3307 0.4990 0.032 Uiso 1 1 calc R
C6 C 0.3383(5) 0.3561(4) 0.6003(3) 0.0276(12) Uani 1 1 d .
C7 C 0.4306(5) 0.4020(4) 0.6248(3) 0.0271(12) Uani 1 1 d .
H7 H 0.4491 0.4016 0.6720 0.033 Uiso 1 1 calc R
C8 C 0.5069(5) 0.4559(4) 0.5746(3) 0.0270(12) Uani 1 1 d .
H8 H 0.5471 0.4101 0.5444 0.032 Uiso 1 1 calc R
C9 C 0.6093(6) 0.5107(4) 0.6058(3) 0.0302(13) Uani 1 1 d .
C10 C 0.6148(6) 0.5351(5) 0.6735(3) 0.0409(16) Uani 1 1 d .
H10 H 0.5495 0.5186 0.7028 0.049 Uiso 1 1 calc R
C11 C 0.7134(7) 0.5833(6) 0.6997(3) 0.054(2) Uani 1 1 d .
H11 H 0.7158 0.5984 0.7467 0.065 Uiso 1 1 calc R
C12 C 0.8081(7) 0.6092(5) 0.6574(4) 0.0501(19) Uani 1 1 d .
H12 H 0.8758 0.6416 0.6755 0.060 Uiso 1 1 calc R
C13 C 0.8047(7) 0.5882(5) 0.5894(4) 0.0418(15) Uani 1 1 d .
H13 H 0.8691 0.6075 0.5603 0.050 Uiso 1 1 calc R
C14 C 0.7067(6) 0.5387(4) 0.5631(3) 0.0307(13) Uani 1 1 d .
C15 C 0.7961(7) 0.5344(6) 0.4527(3) 0.0479(17) Uani 1 1 d .
H15A H 0.8738 0.5131 0.4719 0.072 Uiso 1 1 calc GR
H15B H 0.7990 0.6005 0.4469 0.072 Uiso 1 1 calc GR
H15C H 0.7827 0.5053 0.4085 0.072 Uiso 1 1 calc GR
C16 C 0.1871(6) 0.3094(4) 0.5099(3) 0.0305(13) Uani 1 1 d .
H16 H 0.1190 0.3445 0.5314 0.037 Uiso 1 1 calc R
C17 C 0.1952(6) 0.2185(4) 0.5481(3) 0.0323(13) Uani 1 1 d .
H17A H 0.1263 0.1785 0.5350 0.039 Uiso 1 1 calc R
H17B H 0.2729 0.1872 0.5370 0.039 Uiso 1 1 calc R
C18 C 0.1896(6) 0.2394(4) 0.6229(3) 0.0293(12) Uani 1 1 d .
C19 C 0.1160(6) 0.2036(4) 0.6698(3) 0.0300(13) Uani 1 1 d .
H19 H 0.1242 0.2247 0.7152 0.036 Uiso 1 1 calc R
C20 C 0.0232(6) 0.1338(4) 0.6562(3) 0.0306(13) Uani 1 1 d .
C21 C -0.1335(7) 0.0457(5) 0.7070(4) 0.0458(17) Uani 1 1 d .
H21A H -0.0997 -0.0082 0.6833 0.055 Uiso 1 1 calc R
H21B H -0.2026 0.0697 0.6798 0.055 Uiso 1 1 calc R
C22 C -0.1762(10) 0.0201(7) 0.7752(4) 0.083(4) Uani 1 1 d .
H22A H -0.1070 -0.0023 0.8021 0.125 Uiso 1 1 calc GR
H22B H -0.2383 -0.0277 0.7714 0.125 Uiso 1 1 calc GR
H22C H -0.2119 0.0734 0.7977 0.125 Uiso 1 1 calc GR
C23 C 0.1566(6) 0.3021(4) 0.4338(3) 0.0333(14) Uani 1 1 d .
C24 C 0.2224(6) 0.2469(4) 0.3889(3) 0.0342(14) Uani 1 1 d .
C25 C 0.1902(7) 0.2426(5) 0.3205(3) 0.0419(16) Uani 1 1 d .
H25 H 0.2350 0.2048 0.2901 0.050 Uiso 1 1 calc R
C26 C 0.0932(8) 0.2933(5) 0.2970(3) 0.0481(18) Uani 1 1 d .
H26 H 0.0711 0.2897 0.2504 0.058 Uiso 1 1 calc R
C27 C 0.0276(7) 0.3490(6) 0.3395(4) 0.0509(19) Uani 1 1 d .
H27 H -0.0380 0.3850 0.3227 0.061 Uiso 1 1 calc R
C28 C 0.0599(6) 0.3514(5) 0.4077(3) 0.0394(15) Uani 1 1 d .
H28 H 0.0136 0.3885 0.4377 0.047 Uiso 1 1 calc R
C29 C 0.3809(7) 0.1373(5) 0.3731(3) 0.0429(16) Uani 1 1 d .
H29A H 0.4396 0.1016 0.3997 0.064 Uiso 1 1 calc GR
H29B H 0.4245 0.1715 0.3379 0.064 Uiso 1 1 calc GR
H29C H 0.3215 0.0964 0.3517 0.064 Uiso 1 1 calc GR
Cl3S Cl 0.2579(3) 0.65165(19) 0.38476(16) 0.0913(9) Uani 1 1 d .
Cl4S Cl 0.0128(3) 0.6145(2) 0.33230(14) 0.0948(10) Uani 1 1 d .
C2S C 0.1095(12) 0.6869(9) 0.3708(11) 0.158(9) Uani 1 1 d .
H2SA H 0.0737 0.7034 0.4153 0.189 Uiso 1 1 calc R
H2SB H 0.1128 0.7432 0.3432 0.189 Uiso 1 1 calc R
Cl1S Cl 0.6040(3) 0.6352(2) 0.31721(13) 0.1078(13) Uani 1 1 d .
Cl2S Cl 0.5652(2) 0.72436(16) 0.44773(14) 0.0739(7) Uani 1 1 d .
C1S C 0.6322(9) 0.7341(7) 0.3651(5) 0.072(3) Uani 1 1 d .
H1SA H 0.5973 0.7875 0.3414 0.086 Uiso 1 1 calc R
H1SB H 0.7216 0.7434 0.3696 0.086 Uiso 1 1 calc R

loop_
_atom_site_aniso_label
_atom_site_aniso_U_11
_atom_site_aniso_U_22
_atom_site_aniso_U_33
_atom_site_aniso_U_23
_atom_site_aniso_U_13
_atom_site_aniso_U_12
O1 0.023(3) 0.047(3) 0.082(3) -0.009(3) 0.001(2) 0.004(2)
O2 0.029(2) 0.034(2) 0.051(2) -0.008(2) 0.007(2) 0.0037(19)
O3 0.043(3) 0.033(2) 0.088(4) -0.017(3) -0.003(3) -0.003(2)
O4 0.030(2) 0.031(2) 0.0299(18) 0.0027(17) -0.0013(16) -0.0106(18)
O5 0.027(2) 0.044(2) 0.037(2) -0.0018(19) 0.0053(18) -0.003(2)
O6 0.042(3) 0.045(3) 0.039(2) -0.002(2) -0.001(2) -0.015(2)
O7 0.038(3) 0.045(3) 0.037(2) 0.006(2) -0.0008(19) -0.019(2)
O8 0.035(3) 0.045(3) 0.036(2) -0.008(2) -0.0042(18) 0.006(2)
C1 0.029(4) 0.033(3) 0.037(3) 0.004(3) -0.002(3) 0.003(3)
C2 0.028(3) 0.029(3) 0.050(3) 0.001(3) -0.003(3) 0.001(3)
C3 0.021(3) 0.031(3) 0.032(3) -0.004(2) 0.002(2) -0.002(2)
C4 0.024(3) 0.030(3) 0.029(2) 0.001(2) -0.003(2) -0.001(3)
C5 0.025(3) 0.023(3) 0.032(3) -0.001(2) 0.000(2) -0.001(2)
C6 0.027(3) 0.024(3) 0.032(3) -0.005(2) 0.003(2) 0.002(2)
C7 0.026(3) 0.031(3) 0.025(2) -0.003(2) 0.001(2) -0.001(3)
C8 0.022(3) 0.027(3) 0.032(3) -0.006(2) -0.001(2) -0.001(2)
C9 0.028(3) 0.025(3) 0.037(3) -0.008(3) 0.002(2) -0.001(3)
C10 0.031(4) 0.049(4) 0.043(3) -0.012(3) 0.006(3) -0.011(3)
C11 0.044(5) 0.076(5) 0.042(4) -0.021(4) 0.003(3) -0.026(4)
C12 0.033(4) 0.060(5) 0.057(4) -0.020(4) -0.004(3) -0.019(4)
C13 0.029(4) 0.043(4) 0.054(4) -0.005(3) 0.009(3) -0.002(3)
C14 0.022(3) 0.030(3) 0.039(3) -0.004(3) 0.000(2) 0.000(3)
C15 0.037(4) 0.065(5) 0.042(3) -0.004(3) 0.010(3) -0.003(4)
C16 0.021(3) 0.037(3) 0.033(3) 0.000(2) 0.001(2) -0.004(3)
C17 0.031(3) 0.029(3) 0.037(3) -0.004(2) 0.003(3) -0.009(3)
C18 0.025(3) 0.026(3) 0.037(3) 0.001(2) -0.006(2) -0.001(3)
C19 0.032(3) 0.033(3) 0.026(3) 0.004(2) -0.004(2) 0.001(3)
C20 0.028(3) 0.031(3) 0.032(3) 0.008(3) -0.003(2) 0.000(3)
C21 0.041(4) 0.043(4) 0.053(4) 0.007(3) 0.008(3) -0.011(3)
C22 0.102(8) 0.099(8) 0.048(4) 0.006(5) 0.006(5) -0.064(7)
C23 0.028(3) 0.034(3) 0.038(3) -0.003(3) -0.003(2) -0.007(3)
C24 0.032(4) 0.032(3) 0.039(3) 0.001(3) 0.000(3) -0.009(3)
C25 0.044(4) 0.044(4) 0.038(3) 0.002(3) 0.000(3) -0.010(3)
C26 0.057(5) 0.056(4) 0.031(3) -0.002(3) -0.016(3) -0.008(4)
C27 0.047(5) 0.052(4) 0.054(4) 0.004(4) -0.017(3) 0.002(4)
C28 0.035(4) 0.037(3) 0.047(3) -0.001(3) -0.009(3) -0.002(3)
C29 0.040(4) 0.043(4) 0.045(4) -0.011(3) 0.003(3) -0.002(3)
Cl3S 0.0838(19) 0.0789(17) 0.111(2) 0.0126(16) 0.0087(16) 0.0391(15)
Cl4S 0.120(2) 0.089(2) 0.0753(15) -0.0039(14) 0.0200(15) -0.0405(18)
C2S 0.083(9) 0.080(9) 0.31(3) -0.070(12) -0.082(12) 0.047(7)
Cl1S 0.145(3) 0.118(2) 0.0608(13) 0.0019(15) -0.0090(15) -0.077(2)
Cl2S 0.0733(16) 0.0603(12) 0.0881(16) 0.0085(12) 0.0115(12) -0.0129(12)
C1S 0.072(7) 0.068(6) 0.076(6) 0.027(5) -0.006(5) -0.019(5)

loop_
_atom_type_symbol
_atom_type_description
_atom_type_scat_dispersion_real
_atom_type_scat_dispersion_imag
_atom_type_scat_source
C C 0.0181 0.0091 'International Tables Vol C Tables 4.2.6.8 and 6.1.1.4'
H H 0.0000 0.0000 'International Tables Vol C Tables 4.2.6.8 and 6.1.1.4'
Cl Cl 0.3639 0.7018 'International Tables Vol C Tables 4.2.6.8 and 6.1.1.4'
O O 0.0492 0.0322 'International Tables Vol C Tables 4.2.6.8 and 6.1.1.4'

loop_
_geom_angle_atom_site_label_1
_geom_angle_atom_site_label_2
_geom_angle_atom_site_label_3
_geom_angle
C2 O2 C1 111.1(5)
C18 O4 C6 121.3(4)
C14 O5 C15 117.8(5)
C20 O7 C21 114.9(5)
C24 O8 C29 116.9(5)
O1 C1 O2 118.7(6)
O1 C1 C4 131.1(6)
O2 C1 C4 110.2(5)
O2 C2 C3 110.4(5)
O3 C2 O2 118.7(6)
O3 C2 C3 130.9(6)
C2 C3 H3 109.5
C2 C3 C4 103.5(5)
C2 C3 C8 111.5(5)
C4 C3 H3 109.5
C4 C3 C8 113.2(5)
C8 C3 H3 109.5
C1 C4 C3 104.7(5)
C1 C4 H4 108.3
C1 C4 C5 113.4(5)
C3 C4 H4 108.3
C5 C4 C3 113.6(5)
C5 C4 H4 108.3
C4 C5 H5 107.1
C6 C5 C4 107.3(4)
C6 C5 H5 107.1
C16 C5 C4 116.2(5)
C16 C5 H5 107.1
C16 C5 C6 111.7(5)
O4 C6 C5 120.0(5)
C7 C6 O4 118.4(5)
C7 C6 C5 121.4(5)
C6 C7 H7 121.5
C6 C7 C8 117.1(5)
C8 C7 H7 121.5
C3 C8 H8 106.0
C7 C8 C3 110.3(5)
C7 C8 H8 106.0
C9 C8 C3 112.8(5)
C9 C8 C7 115.0(5)
C9 C8 H8 106.0
C10 C9 C8 124.3(6)
C10 C9 C14 117.6(6)
C14 C9 C8 118.1(5)
C9 C10 H10 119.2
C9 C10 C11 121.7(6)
C11 C10 H10 119.2
C10 C11 H11 120.1
C12 C11 C10 119.9(6)
C12 C11 H11 120.1
C11 C12 H12 119.8
C13 C12 C11 120.3(7)
C13 C12 H12 119.8
C12 C13 H13 120.0
C12 C13 C14 119.9(7)
C14 C13 H13 120.0
O5 C14 C9 115.1(5)
O5 C14 C13 124.2(6)
C13 C14 C9 120.6(6)
O5 C15 H15A 109.5
O5 C15 H15B 109.5
O5 C15 H15C 109.5
H15A C15 H15B 109.5
H15A C15 H15C 109.5
H15B C15 H15C 109.5
C5 C16 H16 106.6
C5 C16 C17 107.1(5)
C5 C16 C23 114.0(5)
C17 C16 H16 106.6
C17 C16 C23 115.3(5)
C23 C16 H16 106.6
C16 C17 H17A 110.2
C16 C17 H17B 110.2
H17A C17 H17B 108.5
C18 C17 C16 107.3(5)
C18 C17 H17A 110.2
C18 C17 H17B 110.2
O4 C18 C17 116.0(5)
C19 C18 O4 115.5(5)
C19 C18 C17 128.3(6)
C18 C19 H19 117.7
C18 C19 C20 124.6(5)
C20 C19 H19 117.7
O6 C20 O7 122.0(6)
O6 C20 C19 128.0(6)
O7 C20 C19 109.9(5)
O7 C21 H21A 110.0
O7 C21 H21B 110.0
O7 C21 C22 108.4(6)
H21A C21 H21B 108.4
C22 C21 H21A 110.0
C22 C21 H21B 110.0
C21 C22 H22A 109.5
C21 C22 H22B 109.5
C21 C22 H22C 109.5
H22A C22 H22B 109.5
H22A C22 H22C 109.5
H22B C22 H22C 109.5
C24 C23 C16 122.9(6)
C28 C23 C16 119.4(6)
C28 C23 C24 117.6(6)
O8 C24 C23 116.1(5)
O8 C24 C25 123.5(6)
C25 C24 C23 120.5(6)
C24 C25 H25 120.2
C26 C25 C24 119.6(7)
C26 C25 H25 120.2
C25 C26 H26 119.3
C27 C26 C25 121.5(6)
C27 C26 H26 119.3
C26 C27 H27 121.0
C26 C27 C28 118.1(7)
C28 C27 H27 121.0
C23 C28 C27 122.7(7)
C23 C28 H28 118.6
C27 C28 H28 118.6
O8 C29 H29A 109.5
O8 C29 H29B 109.5
O8 C29 H29C 109.5
H29A C29 H29B 109.5
H29A C29 H29C 109.5
H29B C29 H29C 109.5
Cl3S C2S H2SA 107.8
Cl3S C2S H2SB 107.8
Cl4S C2S Cl3S 118.2(7)
Cl4S C2S H2SA 107.8
Cl4S C2S H2SB 107.8
H2SA C2S H2SB 107.1
Cl1S C1S Cl2S 110.4(5)
Cl1S C1S H1SA 109.6
Cl1S C1S H1SB 109.6
Cl2S C1S H1SA 109.6
Cl2S C1S H1SB 109.6
H1SA C1S H1SB 108.1

loop_
_geom_bond_atom_site_label_1
_geom_bond_atom_site_label_2
_geom_bond_distance
O1 C1 1.184(8)
O2 C1 1.387(7)
O2 C2 1.385(8)
O3 C2 1.184(8)
O4 C6 1.393(7)
O4 C18 1.365(7)
O5 C14 1.351(7)
O5 C15 1.430(8)
O6 C20 1.200(8)
O7 C20 1.357(7)
O7 C21 1.451(8)
O8 C24 1.381(8)
O8 C29 1.419(8)
C1 C4 1.495(8)
C2 C3 1.507(9)
C3 H3 1.0000
C3 C4 1.551(8)
C3 C8 1.564(8)
C4 H4 1.0000
C4 C5 1.548(7)
C5 H5 1.0000
C5 C6 1.529(7)
C5 C16 1.516(8)
C6 C7 1.306(8)
C7 H7 0.9500
C7 C8 1.516(8)
C8 H8 1.0000
C8 C9 1.509(8)
C9 C10 1.380(9)
C9 C14 1.416(8)
C10 H10 0.9500
C10 C11 1.389(10)
C11 H11 0.9500
C11 C12 1.380(10)
C12 H12 0.9500
C12 C13 1.374(10)
C13 H13 0.9500
C13 C14 1.395(9)
C15 H15A 0.9800
C15 H15B 0.9800
C15 H15C 0.9800
C16 H16 1.0000
C16 C17 1.535(8)
C16 C23 1.538(8)
C17 H17A 0.9900
C17 H17B 0.9900
C17 C18 1.504(8)
C18 C19 1.332(9)
C19 H19 0.9500
C19 C20 1.467(9)
C21 H21A 0.9900
C21 H21B 0.9900
C21 C22 1.470(10)
C22 H22A 0.9800
C22 H22B 0.9800
C22 H22C 0.9800
C23 C24 1.398(9)
C23 C28 1.380(9)
C24 C25 1.393(9)
C25 H25 0.9500
C25 C26 1.376(11)
C26 H26 0.9500
C26 C27 1.373(11)
C27 H27 0.9500
C27 C28 1.387(10)
C28 H28 0.9500
C29 H29A 0.9800
C29 H29B 0.9800
C29 H29C 0.9800
Cl3S C2S 1.724(12)
Cl4S C2S 1.680(13)
C2S H2SA 0.9900
C2S H2SB 0.9900
Cl1S C1S 1.759(11)
Cl2S C1S 1.787(10)
C1S H1SA 0.9900
C1S H1SB 0.9900

loop_
_geom_torsion_atom_site_label_1
_geom_torsion_atom_site_label_2
_geom_torsion_atom_site_label_3
_geom_torsion_atom_site_label_4
_geom_torsion
O1 C1 C4 C3 -178.2(7)
O1 C1 C4 C5 -53.8(9)
O2 C1 C4 C3 3.0(6)
O2 C1 C4 C5 127.4(5)
O2 C2 C3 C4 4.1(6)
O2 C2 C3 C8 -117.9(6)
O3 C2 C3 C4 -174.5(7)
O3 C2 C3 C8 63.5(9)
O4 C6 C7 C8 -179.0(5)
O4 C18 C19 C20 176.6(5)
O8 C24 C25 C26 -179.6(6)
C1 O2 C2 O3 176.4(6)
C1 O2 C2 C3 -2.3(7)
C1 C4 C5 C6 -70.7(6)
C1 C4 C5 C16 55.0(6)
C2 O2 C1 O1 -179.5(6)
C2 O2 C1 C4 -0.5(7)
C2 C3 C4 C1 -4.1(6)
C2 C3 C4 C5 -128.4(5)
C2 C3 C8 C7 75.7(6)
C2 C3 C8 C9 -54.4(6)
C3 C4 C5 C6 48.7(6)
C3 C4 C5 C16 174.4(5)
C3 C8 C9 C10 108.1(7)
C3 C8 C9 C14 -72.2(7)
C4 C3 C8 C7 -40.5(6)
C4 C3 C8 C9 -170.7(5)
C4 C5 C6 O4 129.1(5)
C4 C5 C6 C7 -46.2(7)
C4 C5 C16 C17 -167.5(5)
C4 C5 C16 C23 63.7(7)
C5 C6 C7 C8 -3.6(8)
C5 C16 C17 C18 67.7(6)
C5 C16 C23 C24 71.8(8)
C5 C16 C23 C28 -108.6(7)
C6 O4 C18 C17 3.0(8)
C6 O4 C18 C19 -173.8(5)
C6 C5 C16 C17 -44.0(6)
C6 C5 C16 C23 -172.9(5)
C6 C7 C8 C3 48.7(7)
C6 C7 C8 C9 177.7(5)
C7 C8 C9 C10 -19.6(9)
C7 C8 C9 C14 160.1(5)
C8 C3 C4 C1 116.7(5)
C8 C3 C4 C5 -7.6(6)
C8 C9 C10 C11 178.0(7)
C8 C9 C14 O5 -1.2(8)
C8 C9 C14 C13 -179.0(6)
C9 C10 C11 C12 1.1(13)
C10 C9 C14 O5 178.5(6)
C10 C9 C14 C13 0.7(9)
C10 C11 C12 C13 0.6(13)
C11 C12 C13 C14 -1.5(12)
C12 C13 C14 O5 -176.7(7)
C12 C13 C14 C9 0.9(10)
C14 C9 C10 C11 -1.7(11)
C15 O5 C14 C9 -177.7(6)
C15 O5 C14 C13 0.0(9)
C16 C5 C6 O4 0.7(7)
C16 C5 C6 C7 -174.6(6)
C16 C17 C18 O4 -48.1(7)
C16 C17 C18 C19 128.2(7)
C16 C23 C24 O8 -0.5(9)
C16 C23 C24 C25 179.6(6)
C16 C23 C28 C27 179.4(6)
C17 C16 C23 C24 -52.7(8)
C17 C16 C23 C28 126.9(7)
C17 C18 C19 C20 0.2(11)
C18 O4 C6 C5 22.4(8)
C18 O4 C6 C7 -162.1(6)
C18 C19 C20 O6 1.2(11)
C18 C19 C20 O7 -177.4(6)
C20 O7 C21 C22 169.2(7)
C21 O7 C20 O6 1.8(9)
C21 O7 C20 C19 -179.4(5)
C23 C16 C17 C18 -164.2(5)
C23 C24 C25 C26 0.2(10)
C24 C23 C28 C27 -1.0(10)
C24 C25 C26 C27 0.6(12)
C25 C26 C27 C28 -1.5(12)
C26 C27 C28 C23 1.7(12)
C28 C23 C24 O8 179.9(6)
C28 C23 C24 C25 0.0(9)
C29 O8 C24 C23 175.5(6)
C29 O8 C24 C25 -4.6(9)
